data_7000294
loop_
_publ_author_name
'Lee, Young Hoon'
'Harrowfield, Jack M.'
'Kim, Jong Seung'
'Kim, Yang'
'Lee, Min Hee'
'Lim, Woo Taik'
'Park, Yu Cheol'
'Thu\'ery, Pierre'

_publ_section_title
;
 Functionalised azetidines as ligands: species derived by selective
 alkylation at substituent-nitrogen
;
_journal_issue 3
_journal_name_full 'Dalton Transactions'
_journal_page_first 443
_journal_page_last 454
_journal_paper_doi 10.1039/b812298a
_journal_year 2009
_chemical_formula_sum 'C30 H33 Cl Cu F6 N3 O1.5 P2'
_chemical_formula_weight 734.52
_chemical_name_systematic
;
?
;
_space_group_IT_number 2
_symmetry_cell_setting triclinic
_symmetry_space_group_name_Hall '-P 1'
_symmetry_space_group_name_H-M 'P -1'
_atom_sites_solution_hydrogens geom
_atom_sites_solution_primary direct
_atom_sites_solution_secondary difmap
_audit_creation_method SHELXL-97
_cell_angle_alpha 63.31(3)
_cell_angle_beta 86.81(3)
_cell_angle_gamma 76.71(3)
_cell_formula_units_Z 4
_cell_length_a 13.345(3)
_cell_length_b 16.135(3)
_cell_length_c 17.130(3)
_cell_measurement_reflns_used 13558
_cell_measurement_temperature 293(2)
_cell_measurement_theta_max 30.42
_cell_measurement_theta_min 1.57
_cell_volume 3202.4(15)
_computing_structure_refinement 'SHELXL-97 (Sheldrick, 1997)'
_diffrn_ambient_temperature 293(2)
_diffrn_measured_fraction_theta_full 0.981
_diffrn_measured_fraction_theta_max 0.888
_diffrn_measurement_device_type 'ADSC Quantum 210'
_diffrn_measurement_method 'two \f and two \w scans with 2\% steps'
_diffrn_radiation_monochromator graphite
_diffrn_radiation_source 'Synchrotron Radiation'
_diffrn_radiation_type 'Synchrotron Radiation'
_diffrn_radiation_wavelength 0.76999
_diffrn_reflns_av_R_equivalents 0.0000
_diffrn_reflns_av_sigmaI/netI 0.0325
_diffrn_reflns_limit_h_max 16
_diffrn_reflns_limit_h_min 0
_diffrn_reflns_limit_k_max 21
_diffrn_reflns_limit_k_min -20
_diffrn_reflns_limit_l_max 22
_diffrn_reflns_limit_l_min -22
_diffrn_reflns_number 13558
_diffrn_reflns_theta_full 27.50
_diffrn_reflns_theta_max 30.42
_diffrn_reflns_theta_min 1.57
_diffrn_standards_decay_% 0
_diffrn_standards_interval_count 0
_diffrn_standards_interval_time 0
_diffrn_standards_number 0
_exptl_absorpt_coefficient_mu 0.932
_exptl_absorpt_correction_type none
_exptl_crystal_colour 'dark green'
_exptl_crystal_density_diffrn 1.524
_exptl_crystal_density_method 'not measured'
_exptl_crystal_description irregular
_exptl_crystal_F_000 1504
_exptl_crystal_size_max 0.25
_exptl_crystal_size_mid 0.18
_exptl_crystal_size_min 0.10
_refine_diff_density_max 0.922
_refine_diff_density_min -0.671
_refine_diff_density_rms 0.092
_refine_ls_extinction_coef 0.0108(10)
_refine_ls_extinction_expression Fc^*^=kFc[1+0.001xFc^2^\l^3^/sin(2\q)]^-1/4^
_refine_ls_extinction_method SHELXL
_refine_ls_goodness_of_fit_ref 1.083
_refine_ls_hydrogen_treatment constr
_refine_ls_matrix_type full
_refine_ls_number_parameters 805
_refine_ls_number_reflns 13558
_refine_ls_number_restraints 0
_refine_ls_restrained_S_all 1.083
_refine_ls_R_factor_all 0.0719
_refine_ls_R_factor_gt 0.0583
_refine_ls_shift/su_max 0.001
_refine_ls_shift/su_mean 0.000
_refine_ls_structure_factor_coef Fsqd
_refine_ls_weighting_details 'calc w=1/[\s^2^(Fo^2^)+(0.1280P)^2^+0.6473P] where P=(Fo^2^+2Fc^2^)/3'
_refine_ls_weighting_scheme calc
_refine_ls_wR_factor_gt 0.1770
_refine_ls_wR_factor_ref 0.1876
_reflns_number_gt 10596
_reflns_number_total 13558
_reflns_threshold_expression >2sigma(I)
_cod_data_source_file b812298a.txt
_cod_data_source_block yk0649
_cod_depositor_comments
;
The following automatic conversions were performed:
'_symmetry_cell_setting' value 'Triclinic' changed to 'triclinic'
according to '/home/saulius/struct/CIF-dictionaries/cif_core.dic'
dictionary named 'cif_core.dic' version 2.4.1 from
2010-06-29.

'_exptl_absorpt_correction_type' value 'NONE' changed to
'none' according to '/home/saulius/struct/CIF-dictionaries/cif_core.dic'
dictionary named 'cif_core.dic' version 2.4.1 from 2010-06-29.

Automatic conversion script
Id: cif_fix_enum 1527 2010-12-29 10:47:43Z saulius 
;
_cod_original_cell_volume 3202.2(11)
_cod_original_formula_sum 'C30 H33 Cl Cu F6 N3 O1.50 P2'
_cod_database_code 7000294

loop_
_symmetry_equiv_pos_as_xyz
'x, y, z'
'-x, -y, -z'

loop_
_atom_site_label
_atom_site_type_symbol
_atom_site_fract_x
_atom_site_fract_y
_atom_site_fract_z
_atom_site_U_iso_or_equiv
_atom_site_adp_type
_atom_site_occupancy
_atom_site_symmetry_multiplicity
_atom_site_calc_flag
_atom_site_refinement_flags
_atom_site_disorder_assembly
_atom_site_disorder_group
Cu1 Cu -0.01484(3) 0.33343(3) 0.27989(2) 0.04118(13) Uani 1 1 d . . .
Cu2 Cu 0.50751(3) 0.63535(3) 0.07440(2) 0.03992(13) Uani 1 1 d . . .
Cl1 Cl 0.62371(7) 0.59732(7) -0.01673(6) 0.0583(2) Uani 1 1 d . . .
Cl2 Cl -0.14448(8) 0.36890(9) 0.17267(7) 0.0709(3) Uani 1 1 d . . .
N1 N -0.1209(2) 0.3309(2) 0.3719(2) 0.0509(7) Uani 1 1 d . . .
N2 N 0.0201(2) 0.4456(2) 0.28731(19) 0.0464(6) Uani 1 1 d . . .
N3 N 0.1040(2) 0.34630(18) 0.19771(17) 0.0402(6) Uani 1 1 d . . .
H3' H 0.0758 0.3907 0.1438 0.048 Uiso 1 1 calc R . .
N4 N 0.6084(2) 0.65526(19) 0.14940(17) 0.0432(6) Uani 1 1 d . . .
N5 N 0.4506(2) 0.55629(18) 0.18707(16) 0.0395(6) Uani 1 1 d . . .
N6 N 0.3832(2) 0.62239(18) 0.01750(16) 0.0392(6) Uani 1 1 d . . .
H6' H 0.4077 0.5753 0.0012 0.047 Uiso 1 1 calc R . .
P1 P 0.05402(7) 0.10862(5) 0.31010(5) 0.0413(2) Uani 1 1 d . . .
P2 P 0.43071(6) 0.86314(5) -0.07527(5) 0.03859(19) Uani 1 1 d . . .
P3 P 0.35581(8) 0.29745(7) 0.47968(6) 0.0534(2) Uani 1 1 d . . .
P4 P 0.12470(9) 0.73524(8) 0.26687(8) 0.0638(3) Uani 1 1 d . . .
O1 O 0.02759(19) 0.18790(15) 0.33648(14) 0.0462(5) Uani 1 1 d . . .
O2 O 0.45305(19) 0.78504(15) 0.01648(14) 0.0449(5) Uani 1 1 d . . .
C1 C -0.1766(4) 0.2652(3) 0.3912(3) 0.0658(11) Uani 1 1 d . . .
H1 H -0.1594 0.2228 0.3670 0.079 Uiso 1 1 calc R . .
C2 C -0.2583(4) 0.2577(4) 0.4454(3) 0.0738(12) Uani 1 1 d . . .
H2 H -0.2961 0.2120 0.4570 0.089 Uiso 1 1 calc R . .
C3 C -0.2819(4) 0.3203(4) 0.4816(3) 0.0817(14) Uani 1 1 d . . .
H3 H -0.3358 0.3174 0.5189 0.098 Uiso 1 1 calc R . .
C4 C -0.2249(4) 0.3866(4) 0.4620(3) 0.0733(12) Uani 1 1 d . . .
H4 H -0.2398 0.4286 0.4867 0.088 Uiso 1 1 calc R . .
C5 C -0.1453(3) 0.3925(3) 0.4059(2) 0.0512(8) Uani 1 1 d . . .
C6 C -0.0815(3) 0.4671(3) 0.3804(2) 0.0499(8) Uani 1 1 d . . .
C7 C -0.1102(4) 0.5315(4) 0.4256(3) 0.0743(13) Uani 1 1 d . . .
H7A H -0.1069 0.4930 0.4878 0.111 Uiso 1 1 calc R . .
H7B H -0.1789 0.5697 0.4062 0.111 Uiso 1 1 calc R . .
H7C H -0.0628 0.5722 0.4111 0.111 Uiso 1 1 calc R . .
C8 C -0.0747(3) 0.5188(2) 0.2797(2) 0.0547(9) Uani 1 1 d . . .
H8A H -0.1319 0.5187 0.2472 0.066 Uiso 1 1 calc R . .
H8B H -0.0633 0.5825 0.2581 0.066 Uiso 1 1 calc R . .
C9 C 0.0339(3) 0.4229(3) 0.3819(3) 0.0550(9) Uani 1 1 d . . .
H9A H 0.0790 0.4569 0.3920 0.066 Uiso 1 1 calc R . .
H9B H 0.0536 0.3552 0.4209 0.066 Uiso 1 1 calc R . .
C10 C 0.1030(4) 0.4770(3) 0.2286(3) 0.0647(11) Uani 1 1 d . . .
H10A H 0.1423 0.5065 0.2506 0.078 Uiso 1 1 calc R . .
H10B H 0.0737 0.5236 0.1706 0.078 Uiso 1 1 calc R . .
C11 C 0.1721(3) 0.3916(3) 0.2243(3) 0.0535(9) Uani 1 1 d . . .
H11A H 0.2237 0.4108 0.1817 0.064 Uiso 1 1 calc R . .
H11B H 0.2069 0.3474 0.2809 0.064 Uiso 1 1 calc R . .
C12 C 0.1661(3) 0.2651(2) 0.1848(2) 0.0438(7) Uani 1 1 d . . .
H12A H 0.1960 0.2140 0.2408 0.053 Uiso 1 1 calc R . .
H12B H 0.2221 0.2851 0.1477 0.053 Uiso 1 1 calc R . .
C13 C 0.1015(3) 0.2286(2) 0.1434(2) 0.0416(7) Uani 1 1 d . . .
C14 C 0.0924(3) 0.2695(3) 0.0527(2) 0.0538(9) Uani 1 1 d . . .
H14 H 0.1257 0.3180 0.0196 0.065 Uiso 1 1 calc R . .
C15 C 0.0342(4) 0.2388(3) 0.0107(2) 0.0642(11) Uani 1 1 d . . .
H15 H 0.0271 0.2681 -0.0501 0.077 Uiso 1 1 calc R . .
C16 C -0.0128(3) 0.1656(3) 0.0585(3) 0.0626(10) Uani 1 1 d . . .
H16 H -0.0514 0.1448 0.0302 0.075 Uiso 1 1 calc R . .
C17 C -0.0028(3) 0.1222(3) 0.1497(3) 0.0556(9) Uani 1 1 d . . .
H17 H -0.0327 0.0710 0.1821 0.067 Uiso 1 1 calc R . .
C18 C 0.0517(3) 0.1550(2) 0.1925(2) 0.0428(7) Uani 1 1 d . . .
C19 C 0.1807(3) 0.0377(2) 0.3526(2) 0.0514(8) Uani 1 1 d . . .
C20 C 0.2350(3) 0.0606(3) 0.4056(3) 0.0667(11) Uani 1 1 d . . .
H20 H 0.2039 0.1087 0.4209 0.080 Uiso 1 1 calc R . .
C21 C 0.3359(4) 0.0102(4) 0.4347(4) 0.0893(16) Uani 1 1 d . . .
H21 H 0.3720 0.0246 0.4702 0.107 Uiso 1 1 calc R . .
C22 C 0.3831(4) -0.0597(4) 0.4124(4) 0.0933(19) Uani 1 1 d . . .
H22 H 0.4510 -0.0920 0.4319 0.112 Uiso 1 1 calc R . .
C23 C 0.3305(5) -0.0824(4) 0.3613(3) 0.0922(19) Uani 1 1 d . . .
H23 H 0.3631 -0.1307 0.3467 0.111 Uiso 1 1 calc R . .
C24 C 0.2291(4) -0.0348(3) 0.3307(3) 0.0667(11) Uani 1 1 d . . .
H24 H 0.1941 -0.0511 0.2961 0.080 Uiso 1 1 calc R . .
C25 C -0.0375(3) 0.0346(2) 0.3474(2) 0.0490(8) Uani 1 1 d . . .
C26 C -0.0091(4) -0.0630(3) 0.3992(3) 0.0683(11) Uani 1 1 d . . .
H26 H 0.0596 -0.0930 0.4173 0.082 Uiso 1 1 calc R . .
C27 C -0.0847(5) -0.1156(4) 0.4238(3) 0.0880(16) Uani 1 1 d . . .
H27 H -0.0661 -0.1813 0.4574 0.106 Uiso 1 1 calc R . .
C28 C -0.1864(5) -0.0708(4) 0.3989(3) 0.0853(16) Uani 1 1 d . . .
H28 H -0.2366 -0.1062 0.4162 0.102 Uiso 1 1 calc R . .
C29 C -0.2141(4) 0.0254(4) 0.3489(3) 0.0709(12) Uani 1 1 d . . .
H29 H -0.2833 0.0553 0.3332 0.085 Uiso 1 1 calc R . .
C30 C -0.1405(3) 0.0789(3) 0.3212(3) 0.0576(9) Uani 1 1 d . . .
H30 H -0.1597 0.1442 0.2854 0.069 Uiso 1 1 calc R . .
C31 C 0.6784(3) 0.7040(3) 0.1050(2) 0.0600(10) Uani 1 1 d . . .
H31 H 0.6897 0.7120 0.0482 0.072 Uiso 1 1 calc R . .
C32 C 0.7345(3) 0.7430(3) 0.1394(3) 0.0656(11) Uani 1 1 d . . .
H32 H 0.7816 0.7775 0.1062 0.079 Uiso 1 1 calc R . .
C33 C 0.7194(3) 0.7300(3) 0.2227(3) 0.0640(11) Uani 1 1 d . . .
H33 H 0.7564 0.7553 0.2476 0.077 Uiso 1 1 calc R . .
C34 C 0.6488(3) 0.6788(3) 0.2702(3) 0.0550(9) Uani 1 1 d . . .
H34 H 0.6378 0.6696 0.3274 0.066 Uiso 1 1 calc R . .
C35 C 0.5940(2) 0.6409(2) 0.2325(2) 0.0402(7) Uani 1 1 d . . .
C36 C 0.5167(3) 0.5827(2) 0.2819(2) 0.0443(7) Uani 1 1 d . . .
C37 C 0.5108(4) 0.5629(3) 0.3782(3) 0.0675(11) Uani 1 1 d . . .
H37A H 0.5782 0.5332 0.4069 0.101 Uiso 1 1 calc R . .
H37B H 0.4650 0.5213 0.4063 0.101 Uiso 1 1 calc R . .
H37C H 0.4853 0.6218 0.3816 0.101 Uiso 1 1 calc R . .
C38 C 0.5285(3) 0.4965(2) 0.2619(2) 0.0468(7) Uani 1 1 d . . .
H38A H 0.5966 0.4765 0.2444 0.056 Uiso 1 1 calc R . .
H38B H 0.5063 0.4426 0.3080 0.056 Uiso 1 1 calc R . .
C39 C 0.4125(3) 0.6206(3) 0.2293(2) 0.0475(8) Uani 1 1 d . . .
H39A H 0.3544 0.6053 0.2653 0.057 Uiso 1 1 calc R . .
H39B H 0.3989 0.6879 0.1886 0.057 Uiso 1 1 calc R . .
C40 C 0.3757(3) 0.5117(3) 0.1699(2) 0.0531(9) Uani 1 1 d . . .
H40A H 0.3317 0.4908 0.2187 0.064 Uiso 1 1 calc R . .
H40B H 0.4112 0.4568 0.1617 0.064 Uiso 1 1 calc R . .
C41 C 0.3126(3) 0.5857(3) 0.0882(2) 0.0482(8) Uani 1 1 d . . .
H41A H 0.2659 0.5578 0.0713 0.058 Uiso 1 1 calc R . .
H41B H 0.2719 0.6375 0.0987 0.058 Uiso 1 1 calc R . .
C42 C 0.3232(2) 0.7050(2) -0.0605(2) 0.0426(7) Uani 1 1 d . . .
H42A H 0.2924 0.7554 -0.0444 0.051 Uiso 1 1 calc R . .
H42B H 0.2675 0.6852 -0.0766 0.051 Uiso 1 1 calc R . .
C43 C 0.3862(3) 0.7444(2) -0.1391(2) 0.0404(7) Uani 1 1 d . . .
C44 C 0.3910(3) 0.7096(3) -0.2005(2) 0.0505(8) Uani 1 1 d . . .
H44 H 0.3561 0.6628 -0.1918 0.061 Uiso 1 1 calc R . .
C45 C 0.4472(3) 0.7435(3) -0.2745(2) 0.0586(10) Uani 1 1 d . . .
H45 H 0.4505 0.7188 -0.3145 0.070 Uiso 1 1 calc R . .
C46 C 0.4979(3) 0.8136(3) -0.2883(2) 0.0605(10) Uani 1 1 d . . .
H46 H 0.5359 0.8361 -0.3377 0.073 Uiso 1 1 calc R . .
C47 C 0.4927(3) 0.8513(3) -0.2290(2) 0.0521(8) Uani 1 1 d . . .
H47 H 0.5262 0.8996 -0.2395 0.063 Uiso 1 1 calc R . .
C48 C 0.4379(3) 0.8171(2) -0.1543(2) 0.0399(6) Uani 1 1 d . . .
C49 C 0.3036(3) 0.9366(2) -0.0872(2) 0.0419(7) Uani 1 1 d . . .
C50 C 0.2490(3) 0.9236(3) -0.0117(2) 0.0517(8) Uani 1 1 d . . .
H50 H 0.2765 0.8748 0.0425 0.062 Uiso 1 1 calc R . .
C51 C 0.1546(3) 0.9836(3) -0.0182(3) 0.0597(9) Uani 1 1 d . . .
H51 H 0.1195 0.9764 0.0321 0.072 Uiso 1 1 calc R . .
C52 C 0.1119(3) 1.0538(3) -0.0980(3) 0.0589(9) Uani 1 1 d . . .
H52 H 0.0485 1.0944 -0.1015 0.071 Uiso 1 1 calc R . .
C53 C 0.1624(3) 1.0646(3) -0.1728(3) 0.0567(9) Uani 1 1 d . . .
H53 H 0.1317 1.1106 -0.2270 0.068 Uiso 1 1 calc R . .
C54 C 0.2585(3) 1.0074(2) -0.1675(2) 0.0505(8) Uani 1 1 d . . .
H54 H 0.2934 1.0162 -0.2182 0.061 Uiso 1 1 calc R . .
C55 C 0.5196(3) 0.9400(2) -0.1050(2) 0.0440(7) Uani 1 1 d . . .
C56 C 0.4873(3) 1.0355(3) -0.1245(3) 0.0613(10) Uani 1 1 d . . .
H56 H 0.4179 1.0620 -0.1232 0.074 Uiso 1 1 calc R . .
C57 C 0.5588(4) 1.0911(3) -0.1459(3) 0.0722(12) Uani 1 1 d . . .
H57 H 0.5370 1.1553 -0.1595 0.087 Uiso 1 1 calc R . .
C58 C 0.6619(3) 1.0525(3) -0.1474(3) 0.0621(10) Uani 1 1 d . . .
H58 H 0.7094 1.0908 -0.1631 0.075 Uiso 1 1 calc R . .
C59 C 0.6940(3) 0.9576(3) -0.1256(3) 0.0581(9) Uani 1 1 d . . .
H59 H 0.7638 0.9310 -0.1252 0.070 Uiso 1 1 calc R . .
C60 C 0.6238(3) 0.9015(3) -0.1043(2) 0.0529(8) Uani 1 1 d . . .
H60 H 0.6464 0.8369 -0.0893 0.063 Uiso 1 1 calc R . .
F1 F 0.4718(3) 0.2978(4) 0.4622(4) 0.172(2) Uani 1 1 d . . .
F2 F 0.2432(3) 0.2971(3) 0.4934(5) 0.225(4) Uani 1 1 d . . .
F3 F 0.3435(5) 0.3867(3) 0.4957(3) 0.1569(19) Uani 1 1 d . . .
F4 F 0.3344(5) 0.3649(4) 0.3815(2) 0.165(2) Uani 1 1 d . . .
F5 F 0.3770(5) 0.2039(3) 0.4718(4) 0.166(2) Uani 1 1 d . . .
F6 F 0.3816(5) 0.2293(4) 0.5777(2) 0.172(2) Uani 1 1 d . . .
F7 F 0.1729(4) 0.7467(5) 0.1790(3) 0.165(2) Uani 1 1 d . . .
F8 F 0.0792(4) 0.7286(5) 0.3550(3) 0.179(2) Uani 1 1 d . . .
F9 F 0.0887(3) 0.8470(2) 0.2292(3) 0.1341(16) Uani 1 1 d . . .
F10 F 0.0179(3) 0.7325(2) 0.2331(3) 0.1172(13) Uani 1 1 d . . .
F11 F 0.1603(3) 0.6258(2) 0.3071(4) 0.1504(19) Uani 1 1 d . . .
F12 F 0.2320(3) 0.7374(3) 0.2999(3) 0.1070(11) Uani 1 1 d . . .
O3 O 0.1208(5) 0.4922(3) 0.0177(3) 0.140(2) Uani 1 1 d . . .
H3A H 0.1862 0.5097 0.0003 0.168 Uiso 1 1 calc R . .
H3B H 0.0761 0.5230 0.0484 0.168 Uiso 1 1 calc R . .

loop_
_atom_site_aniso_label
_atom_site_aniso_U_11
_atom_site_aniso_U_22
_atom_site_aniso_U_33
_atom_site_aniso_U_23
_atom_site_aniso_U_13
_atom_site_aniso_U_12
Cu1 0.0433(3) 0.0441(2) 0.0451(2) -0.02491(17) 0.00935(16) -0.01770(17)
Cu2 0.0386(3) 0.0492(2) 0.0361(2) -0.01966(17) 0.00414(15) -0.01709(16)
Cl1 0.0471(6) 0.0772(6) 0.0648(5) -0.0471(5) 0.0112(4) -0.0100(4)
Cl2 0.0543(6) 0.1028(8) 0.0526(5) -0.0257(5) -0.0048(4) -0.0303(5)
N1 0.0495(19) 0.0579(17) 0.0524(16) -0.0302(14) 0.0129(13) -0.0165(13)
N2 0.0493(18) 0.0463(14) 0.0530(16) -0.0283(13) 0.0064(12) -0.0162(12)
N3 0.0427(16) 0.0411(13) 0.0420(13) -0.0195(11) 0.0064(11) -0.0182(11)
N4 0.0433(16) 0.0459(14) 0.0409(13) -0.0164(11) -0.0027(11) -0.0165(11)
N5 0.0471(16) 0.0398(13) 0.0380(12) -0.0189(10) 0.0060(10) -0.0192(11)
N6 0.0420(16) 0.0438(13) 0.0411(13) -0.0248(11) 0.0050(10) -0.0154(11)
P1 0.0476(5) 0.0353(4) 0.0386(4) -0.0137(3) 0.0047(3) -0.0116(3)
P2 0.0398(5) 0.0376(4) 0.0439(4) -0.0242(3) -0.0010(3) -0.0056(3)
P3 0.0529(6) 0.0581(5) 0.0518(5) -0.0266(4) 0.0074(4) -0.0142(4)
P4 0.0545(7) 0.0540(6) 0.0791(7) -0.0304(5) 0.0026(5) -0.0041(4)
O1 0.0594(16) 0.0393(11) 0.0388(11) -0.0165(9) 0.0056(10) -0.0120(10)
O2 0.0548(15) 0.0389(11) 0.0434(12) -0.0229(9) -0.0058(10) -0.0037(9)
C1 0.069(3) 0.073(3) 0.070(3) -0.038(2) 0.028(2) -0.035(2)
C2 0.075(3) 0.088(3) 0.068(3) -0.036(2) 0.029(2) -0.040(3)
C3 0.063(3) 0.116(4) 0.077(3) -0.053(3) 0.031(2) -0.027(3)
C4 0.060(3) 0.098(3) 0.076(3) -0.055(3) 0.022(2) -0.014(2)
C5 0.045(2) 0.061(2) 0.0465(18) -0.0276(16) -0.0033(14) -0.0033(15)
C6 0.046(2) 0.058(2) 0.0540(19) -0.0358(17) -0.0036(15) -0.0019(15)
C7 0.070(3) 0.088(3) 0.087(3) -0.065(3) -0.001(2) -0.002(2)
C8 0.064(2) 0.0432(17) 0.059(2) -0.0267(16) -0.0074(17) -0.0056(15)
C9 0.054(2) 0.061(2) 0.062(2) -0.0396(18) -0.0094(17) -0.0077(16)
C10 0.077(3) 0.060(2) 0.082(3) -0.044(2) 0.030(2) -0.042(2)
C11 0.052(2) 0.065(2) 0.063(2) -0.0387(19) 0.0122(16) -0.0310(17)
C12 0.044(2) 0.0485(17) 0.0444(16) -0.0229(14) 0.0115(13) -0.0189(14)
C13 0.0440(19) 0.0421(15) 0.0459(16) -0.0258(13) 0.0094(13) -0.0119(13)
C14 0.073(3) 0.0513(19) 0.0401(17) -0.0202(15) 0.0136(16) -0.0224(17)
C15 0.087(3) 0.072(3) 0.0404(18) -0.0302(18) 0.0016(18) -0.018(2)
C16 0.071(3) 0.081(3) 0.056(2) -0.045(2) 0.0057(18) -0.026(2)
C17 0.067(3) 0.058(2) 0.057(2) -0.0337(17) 0.0103(17) -0.0269(18)
C18 0.049(2) 0.0419(15) 0.0413(16) -0.0209(13) 0.0068(13) -0.0131(13)
C19 0.053(2) 0.0447(17) 0.0459(18) -0.0122(14) 0.0051(15) -0.0095(15)
C20 0.059(3) 0.065(2) 0.064(2) -0.020(2) -0.0067(19) -0.0098(19)
C21 0.066(3) 0.091(4) 0.081(3) -0.008(3) -0.018(3) -0.021(3)
C22 0.049(3) 0.096(4) 0.076(3) 0.003(3) 0.005(2) 0.002(3)
C23 0.088(4) 0.070(3) 0.069(3) -0.008(2) 0.022(3) 0.020(3)
C24 0.073(3) 0.054(2) 0.053(2) -0.0153(17) 0.0131(19) 0.0016(19)
C25 0.059(2) 0.0454(17) 0.0443(17) -0.0193(14) 0.0125(15) -0.0192(15)
C26 0.069(3) 0.050(2) 0.065(2) -0.0058(18) 0.009(2) -0.0203(18)
C27 0.109(5) 0.062(3) 0.076(3) -0.005(2) 0.014(3) -0.045(3)
C28 0.102(4) 0.094(4) 0.072(3) -0.029(3) 0.024(3) -0.068(3)
C29 0.064(3) 0.098(3) 0.071(3) -0.048(3) 0.014(2) -0.038(2)
C30 0.065(3) 0.059(2) 0.057(2) -0.0291(18) 0.0057(17) -0.0226(18)
C31 0.052(2) 0.078(3) 0.0488(19) -0.0187(18) 0.0025(16) -0.0340(19)
C32 0.056(3) 0.067(2) 0.067(2) -0.016(2) -0.0035(19) -0.0313(19)
C33 0.064(3) 0.056(2) 0.080(3) -0.033(2) -0.015(2) -0.0198(18)
C34 0.064(3) 0.0532(19) 0.056(2) -0.0312(17) -0.0073(17) -0.0131(17)
C35 0.0408(18) 0.0361(14) 0.0431(15) -0.0189(12) -0.0045(12) -0.0041(12)
C36 0.055(2) 0.0461(16) 0.0380(15) -0.0228(13) 0.0044(13) -0.0149(14)
C37 0.084(3) 0.085(3) 0.045(2) -0.034(2) 0.0144(19) -0.032(2)
C38 0.057(2) 0.0371(15) 0.0418(16) -0.0115(13) -0.0010(14) -0.0149(14)
C39 0.045(2) 0.0590(19) 0.0507(18) -0.0344(16) 0.0118(14) -0.0162(15)
C40 0.064(2) 0.055(2) 0.0484(18) -0.0210(16) 0.0067(16) -0.0343(17)
C41 0.049(2) 0.0561(19) 0.0509(18) -0.0269(16) 0.0085(14) -0.0276(15)
C42 0.0377(18) 0.0521(17) 0.0456(16) -0.0280(14) -0.0019(13) -0.0107(13)
C43 0.0424(19) 0.0434(15) 0.0405(15) -0.0231(13) -0.0022(12) -0.0089(12)
C44 0.064(2) 0.0507(18) 0.0495(18) -0.0315(15) 0.0005(15) -0.0164(16)
C45 0.081(3) 0.061(2) 0.0471(19) -0.0365(17) 0.0074(17) -0.0158(19)
C46 0.077(3) 0.066(2) 0.0443(18) -0.0297(17) 0.0173(17) -0.021(2)
C47 0.061(2) 0.0524(19) 0.0507(19) -0.0270(16) 0.0124(16) -0.0203(16)
C48 0.0431(19) 0.0393(15) 0.0411(15) -0.0226(13) 0.0018(12) -0.0064(12)
C49 0.0417(19) 0.0435(16) 0.0476(16) -0.0266(14) -0.0017(13) -0.0093(13)
C50 0.053(2) 0.0524(19) 0.0521(19) -0.0272(16) 0.0017(15) -0.0083(15)
C51 0.052(2) 0.070(2) 0.068(2) -0.042(2) 0.0144(18) -0.0119(18)
C52 0.036(2) 0.060(2) 0.085(3) -0.041(2) -0.0005(18) -0.0017(15)
C53 0.049(2) 0.054(2) 0.064(2) -0.0248(18) -0.0101(17) -0.0070(16)
C54 0.049(2) 0.0515(19) 0.0506(19) -0.0237(16) -0.0033(15) -0.0080(15)
C55 0.045(2) 0.0432(16) 0.0521(18) -0.0283(14) -0.0009(14) -0.0088(13)
C56 0.046(2) 0.051(2) 0.102(3) -0.048(2) -0.0031(19) -0.0079(15)
C57 0.072(3) 0.054(2) 0.109(4) -0.049(2) 0.003(2) -0.0203(19)
C58 0.060(3) 0.070(2) 0.075(3) -0.042(2) 0.0077(19) -0.029(2)
C59 0.044(2) 0.067(2) 0.068(2) -0.035(2) 0.0081(16) -0.0131(17)
C60 0.048(2) 0.0477(18) 0.058(2) -0.0226(16) 0.0036(15) -0.0059(14)
F1 0.071(3) 0.167(4) 0.231(6) -0.046(4) 0.041(3) -0.041(3)
F2 0.046(3) 0.130(4) 0.361(8) 0.008(4) 0.015(3) -0.018(2)
F3 0.231(6) 0.127(3) 0.162(4) -0.102(3) 0.050(4) -0.063(4)
F4 0.219(5) 0.176(4) 0.066(2) 0.002(2) -0.031(3) -0.093(4)
F5 0.231(6) 0.113(3) 0.209(5) -0.113(4) 0.044(4) -0.062(3)
F6 0.206(5) 0.178(5) 0.063(2) -0.011(2) -0.001(3) -0.006(4)
F7 0.148(4) 0.263(6) 0.094(3) -0.094(4) 0.014(3) -0.038(4)
F8 0.156(5) 0.247(6) 0.137(4) -0.106(4) 0.059(3) -0.024(4)
F9 0.117(3) 0.0651(18) 0.203(4) -0.048(2) -0.062(3) 0.0006(18)
F10 0.074(2) 0.087(2) 0.184(4) -0.052(2) -0.026(2) -0.0156(16)
F11 0.128(3) 0.0590(18) 0.242(5) -0.052(3) -0.045(3) -0.0015(19)
F12 0.076(2) 0.108(2) 0.142(3) -0.064(2) -0.0265(19) -0.0057(17)
O3 0.223(6) 0.113(3) 0.071(2) -0.007(2) -0.011(3) -0.081(4)

loop_
_atom_type_symbol
_atom_type_description
_atom_type_scat_dispersion_real
_atom_type_scat_dispersion_imag
_atom_type_scat_source
C C 0.0033 0.0016 'International Tables Vol C Tables 4.2.6.8 and 6.1.1.4'
H H 0.0000 0.0000 'International Tables Vol C Tables 4.2.6.8 and 6.1.1.4'
N N 0.0061 0.0033 'International Tables Vol C Tables 4.2.6.8 and 6.1.1.4'
F F 0.0171 0.0103 'International Tables Vol C Tables 4.2.6.8 and 6.1.1.4'
P P 0.1023 0.0942 'International Tables Vol C Tables 4.2.6.8 and 6.1.1.4'
Cu Cu 0.3201 1.2651 'International Tables Vol C Tables 4.2.6.8 and 6.1.1.4'
Cl Cl 0.1484 0.1585 'International Tables Vol C Tables 4.2.6.8 and 6.1.1.4'
O O 0.0106 0.0060 'International Tables Vol C Tables 4.2.6.8 and 6.1.1.4'

loop_
_geom_angle_atom_site_label_1
_geom_angle_atom_site_label_2
_geom_angle_atom_site_label_3
_geom_angle
_geom_angle_site_symmetry_1
_geom_angle_site_symmetry_3
_geom_angle_publ_flag
N2 Cu1 O1 140.44(11) . . ?
N2 Cu1 N3 83.61(11) . . ?
O1 Cu1 N3 92.29(10) . . ?
N2 Cu1 N1 87.48(12) . . ?
O1 Cu1 N1 91.73(11) . . ?
N3 Cu1 N1 170.03(11) . . ?
N2 Cu1 Cl2 116.95(10) . . ?
O1 Cu1 Cl2 102.60(8) . . ?
N3 Cu1 Cl2 95.59(8) . . ?
N1 Cu1 Cl2 92.43(10) . . ?
N5 Cu2 N6 84.32(11) . . ?
N5 Cu2 N4 86.84(11) . . ?
N6 Cu2 N4 167.29(11) . . ?
N5 Cu2 O2 118.64(10) . . ?
N6 Cu2 O2 90.68(10) . . ?
N4 Cu2 O2 85.55(10) . . ?
N5 Cu2 Cl1 132.99(9) . . ?
N6 Cu2 Cl1 93.45(8) . . ?
N4 Cu2 Cl1 99.27(9) . . ?
O2 Cu2 Cl1 108.32(8) . . ?
C5 N1 C1 119.0(3) . . ?
C5 N1 Cu1 126.7(3) . . ?
C1 N1 Cu1 114.0(2) . . ?
C10 N2 C8 117.7(3) . . ?
C10 N2 C9 118.6(3) . . ?
C8 N2 C9 88.8(3) . . ?
C10 N2 Cu1 109.8(2) . . ?
C8 N2 Cu1 111.0(2) . . ?
C9 N2 Cu1 109.3(2) . . ?
C12 N3 C11 110.5(3) . . ?
C12 N3 Cu1 122.76(19) . . ?
C11 N3 Cu1 105.5(2) . . ?
C31 N4 C35 118.7(3) . . ?
C31 N4 Cu2 115.5(2) . . ?
C35 N4 Cu2 124.2(2) . . ?
C40 N5 C38 118.5(3) . . ?
C40 N5 C39 117.3(3) . . ?
C38 N5 C39 88.8(2) . . ?
C40 N5 Cu2 109.5(2) . . ?
C38 N5 Cu2 115.1(2) . . ?
C39 N5 Cu2 105.99(19) . . ?
C41 N6 C42 109.4(3) . . ?
C41 N6 Cu2 106.36(18) . . ?
C42 N6 Cu2 121.05(19) . . ?
O1 P1 C19 110.19(16) . . ?
O1 P1 C25 111.52(15) . . ?
C19 P1 C25 109.74(17) . . ?
O1 P1 C18 111.12(14) . . ?
C19 P1 C18 107.79(17) . . ?
C25 P1 C18 106.36(16) . . ?
O2 P2 C49 110.62(15) . . ?
O2 P2 C55 111.92(15) . . ?
C49 P2 C55 107.09(15) . . ?
O2 P2 C48 112.01(13) . . ?
C49 P2 C48 107.58(15) . . ?
C55 P2 C48 107.38(15) . . ?
F2 P3 F4 92.3(3) . . ?
F2 P3 F5 91.8(3) . . ?
F4 P3 F5 96.8(3) . . ?
F2 P3 F6 89.8(3) . . ?
F4 P3 F6 177.9(3) . . ?
F5 P3 F6 82.9(3) . . ?
F2 P3 F3 91.6(3) . . ?
F4 P3 F3 88.2(3) . . ?
F5 P3 F3 173.8(3) . . ?
F6 P3 F3 92.0(3) . . ?
F2 P3 F1 177.9(4) . . ?
F4 P3 F1 86.1(3) . . ?
F5 P3 F1 87.1(3) . . ?
F6 P3 F1 91.8(3) . . ?
F3 P3 F1 89.6(3) . . ?
F11 P4 F7 91.5(3) . . ?
F11 P4 F8 90.9(3) . . ?
F7 P4 F8 176.5(4) . . ?
F11 P4 F9 177.9(3) . . ?
F7 P4 F9 90.3(3) . . ?
F8 P4 F9 87.2(3) . . ?
F11 P4 F12 88.5(2) . . ?
F7 P4 F12 88.4(3) . . ?
F8 P4 F12 89.1(3) . . ?
F9 P4 F12 90.45(19) . . ?
F11 P4 F10 91.1(2) . . ?
F7 P4 F10 91.0(3) . . ?
F8 P4 F10 91.5(3) . . ?
F9 P4 F10 89.93(19) . . ?
F12 P4 F10 179.3(2) . . ?
P1 O1 Cu1 139.40(14) . . ?
P2 O2 Cu2 135.43(13) . . ?
N1 C1 C2 123.0(4) . . ?
C3 C2 C1 117.7(4) . . ?
C4 C3 C2 119.0(4) . . ?
C3 C4 C5 121.1(4) . . ?
N1 C5 C4 120.2(4) . . ?
N1 C5 C6 117.0(3) . . ?
C4 C5 C6 122.8(3) . . ?
C5 C6 C7 113.9(3) . . ?
C5 C6 C9 111.2(3) . . ?
C7 C6 C9 116.6(3) . . ?
C5 C6 C8 110.9(3) . . ?
C7 C6 C8 115.8(3) . . ?
C9 C6 C8 85.2(3) . . ?
N2 C8 C6 89.2(3) . . ?
N2 C9 C6 89.0(3) . . ?
N2 C10 C11 108.5(3) . . ?
N3 C11 C10 106.2(3) . . ?
N3 C12 C13 111.4(3) . . ?
C14 C13 C18 119.2(3) . . ?
C14 C13 C12 118.1(3) . . ?
C18 C13 C12 122.7(3) . . ?
C15 C14 C13 120.8(3) . . ?
C16 C15 C14 120.2(3) . . ?
C15 C16 C17 119.9(3) . . ?
C18 C17 C16 120.4(3) . . ?
C17 C18 C13 119.5(3) . . ?
C17 C18 P1 121.1(3) . . ?
C13 C18 P1 119.4(2) . . ?
C24 C19 C20 119.5(4) . . ?
C24 C19 P1 122.3(3) . . ?
C20 C19 P1 118.1(3) . . ?
C21 C20 C19 118.9(5) . . ?
C22 C21 C20 121.3(6) . . ?
C21 C22 C23 119.9(5) . . ?
C22 C23 C24 121.3(5) . . ?
C23 C24 C19 119.1(5) . . ?
C26 C25 C30 120.0(4) . . ?
C26 C25 P1 122.8(3) . . ?
C30 C25 P1 117.2(3) . . ?
C25 C26 C27 119.2(5) . . ?
C28 C27 C26 120.3(4) . . ?
C29 C28 C27 120.2(4) . . ?
C28 C29 C30 120.7(5) . . ?
C29 C30 C25 119.5(4) . . ?
N4 C31 C32 123.1(4) . . ?
C33 C32 C31 118.5(4) . . ?
C32 C33 C34 119.4(3) . . ?
C33 C34 C35 119.9(4) . . ?
N4 C35 C34 120.3(3) . . ?
N4 C35 C36 117.4(3) . . ?
C34 C35 C36 122.3(3) . . ?
C35 C36 C37 114.3(3) . . ?
C35 C36 C39 111.4(3) . . ?
C37 C36 C39 115.6(3) . . ?
C35 C36 C38 109.8(3) . . ?
C37 C36 C38 117.2(3) . . ?
C39 C36 C38 85.3(2) . . ?
N5 C38 C36 89.0(2) . . ?
N5 C39 C36 89.2(2) . . ?
N5 C40 C41 107.0(3) . . ?
N6 C41 C40 108.7(3) . . ?
N6 C42 C43 114.2(3) . . ?
C44 C43 C48 118.7(3) . . ?
C44 C43 C42 118.4(3) . . ?
C48 C43 C42 122.9(3) . . ?
C45 C44 C43 121.1(3) . . ?
C46 C45 C44 119.7(3) . . ?
C45 C46 C47 120.4(3) . . ?
C48 C47 C46 120.3(3) . . ?
C47 C48 C43 119.7(3) . . ?
C47 C48 P2 121.6(2) . . ?
C43 C48 P2 118.7(2) . . ?
C54 C49 C50 118.8(3) . . ?
C54 C49 P2 122.8(3) . . ?
C50 C49 P2 118.5(3) . . ?
C51 C50 C49 119.7(4) . . ?
C52 C51 C50 120.6(4) . . ?
C51 C52 C53 120.3(4) . . ?
C52 C53 C54 120.0(4) . . ?
C53 C54 C49 120.5(3) . . ?
C60 C55 C56 119.0(3) . . ?
C60 C55 P2 119.0(2) . . ?
C56 C55 P2 121.9(3) . . ?
C57 C56 C55 119.6(4) . . ?
C58 C57 C56 120.8(4) . . ?
C59 C58 C57 119.4(4) . . ?
C58 C59 C60 120.4(4) . . ?
C59 C60 C55 120.7(3) . . ?

loop_
_geom_bond_atom_site_label_1
_geom_bond_atom_site_label_2
_geom_bond_distance
_geom_bond_site_symmetry_2
_geom_bond_publ_flag
Cu1 N2 2.028(3) . ?
Cu1 O1 2.044(2) . ?
Cu1 N3 2.045(3) . ?
Cu1 N1 2.052(3) . ?
Cu1 Cl2 2.3766(13) . ?
Cu2 N5 2.000(3) . ?
Cu2 N6 2.066(3) . ?
Cu2 N4 2.080(3) . ?
Cu2 O2 2.113(2) . ?
Cu2 Cl1 2.3177(12) . ?
N1 C5 1.336(4) . ?
N1 C1 1.344(5) . ?
N2 C10 1.472(5) . ?
N2 C8 1.485(5) . ?
N2 C9 1.504(4) . ?
N3 C12 1.481(4) . ?
N3 C11 1.488(4) . ?
N4 C31 1.339(4) . ?
N4 C35 1.346(4) . ?
N5 C40 1.468(4) . ?
N5 C38 1.493(4) . ?
N5 C39 1.499(4) . ?
N6 C41 1.480(4) . ?
N6 C42 1.493(4) . ?
P1 O1 1.503(2) . ?
P1 C19 1.788(4) . ?
P1 C25 1.797(4) . ?
P1 C18 1.805(3) . ?
P2 O2 1.499(2) . ?
P2 C49 1.794(3) . ?
P2 C55 1.801(3) . ?
P2 C48 1.803(3) . ?
P3 F2 1.509(4) . ?
P3 F4 1.536(4) . ?
P3 F5 1.536(4) . ?
P3 F6 1.542(4) . ?
P3 F3 1.555(4) . ?
P3 F1 1.561(4) . ?
P4 F11 1.542(3) . ?
P4 F7 1.553(4) . ?
P4 F8 1.562(4) . ?
P4 F9 1.578(3) . ?
P4 F12 1.581(3) . ?
P4 F10 1.585(3) . ?
C1 C2 1.383(6) . ?
C2 C3 1.378(7) . ?
C3 C4 1.364(7) . ?
C4 C5 1.381(6) . ?
C5 C6 1.524(5) . ?
C6 C7 1.526(5) . ?
C6 C9 1.537(5) . ?
C6 C8 1.551(5) . ?
C10 C11 1.502(6) . ?
C12 C13 1.506(4) . ?
C13 C14 1.389(5) . ?
C13 C18 1.401(4) . ?
C14 C15 1.387(5) . ?
C15 C16 1.369(6) . ?
C16 C17 1.396(5) . ?
C17 C18 1.390(5) . ?
C19 C24 1.395(5) . ?
C19 C20 1.409(6) . ?
C20 C21 1.389(7) . ?
C21 C22 1.360(9) . ?
C22 C23 1.367(9) . ?
C23 C24 1.391(7) . ?
C25 C26 1.384(5) . ?
C25 C30 1.389(6) . ?
C26 C27 1.392(6) . ?
C27 C28 1.372(8) . ?
C28 C29 1.362(7) . ?
C29 C30 1.381(6) . ?
C31 C32 1.380(5) . ?
C32 C33 1.356(6) . ?
C33 C34 1.378(6) . ?
C34 C35 1.393(4) . ?
C35 C36 1.514(5) . ?
C36 C37 1.535(5) . ?
C36 C39 1.541(5) . ?
C36 C38 1.549(4) . ?
C40 C41 1.504(5) . ?
C42 C43 1.509(5) . ?
C43 C44 1.390(4) . ?
C43 C48 1.413(4) . ?
C44 C45 1.389(5) . ?
C45 C46 1.373(6) . ?
C46 C47 1.390(5) . ?
C47 C48 1.388(5) . ?
C49 C54 1.387(5) . ?
C49 C50 1.403(5) . ?
C50 C51 1.376(5) . ?
C51 C52 1.369(6) . ?
C52 C53 1.372(6) . ?
C53 C54 1.378(5) . ?
C55 C60 1.385(5) . ?
C55 C56 1.385(5) . ?
C56 C57 1.381(5) . ?
C57 C58 1.378(6) . ?
C58 C59 1.368(6) . ?
C59 C60 1.374(5) . ?
